data_4508395
loop_
_publ_author_name
'Yang, Wei'
'Wang, Chiming'
'Ma, Qi'
'Feng, Xuenan'
'Wang, Hailong'
'Jiang, Jianzhuang'

_publ_section_title
;
 Self-Assembled Zn(II) Coordination Complexes Based on Mixed V-Shaped
 Asymmetric Multicarboxylate and N-Donor Ligands
;
_journal_issue 11
_journal_name_full 'Crystal Growth &amp; Design'
_journal_page_first 4695
_journal_paper_doi 10.1021/cg4007372
_journal_volume 13
_journal_year 2013
_chemical_formula_moiety 'C50 H30 N4 O14 Zn3, 2(H2 O)'
_chemical_formula_sum 'C50 H34 N4 O16 Zn3'
_chemical_formula_weight 1142.92
_chemical_name_systematic
;
 ?
;
_space_group_IT_number 15
_symmetry_cell_setting monoclinic
_symmetry_space_group_name_Hall '-C 2yc'
_symmetry_space_group_name_H-M 'C 1 2/c 1'
_atom_sites_solution_hydrogens geom
_atom_sites_solution_primary direct
_atom_sites_solution_secondary difmap
_audit_creation_method SHELXL-97
_cell_angle_alpha 90.00
_cell_angle_beta 120.641(6)
_cell_angle_gamma 90.00
_cell_formula_units_Z 4
_cell_length_a 19.9604(9)
_cell_length_b 17.7159(6)
_cell_length_c 14.7330(7)
_cell_measurement_reflns_used 3245
_cell_measurement_temperature 298(2)
_cell_measurement_theta_max 28.3056
_cell_measurement_theta_min 3.0314
_cell_volume 4482.4(4)
_computing_cell_refinement
;CrysAlisPro, Oxford Diffraction Ltd.,
Version 1.171.34.40 (release 27-08-2010 CrysAlis171 .NET)
(compiled Aug 27 2010,11:50:40)
;
_computing_data_collection
;
CrysAlisPro, Oxford Diffraction Ltd.,
Version 1.171.34.40 (release 27-08-2010 CrysAlis171 .NET)
(compiled Aug 27 2010,11:50:40)
;
_computing_data_reduction
;   
CrysAlisPro, Oxford Diffraction Ltd.,
Version 1.171.34.40 (release 27-08-2010 CrysAlis171 .NET)
(compiled Aug 27 2010,11:50:40)
;
_computing_structure_refinement 'SHELXL-97 (Sheldrick, 1997)'
_computing_structure_solution 'SHELXS-97 (Sheldrick, 2008)'
_diffrn_ambient_temperature 298(2)
_diffrn_detector_area_resol_mean 16.2141
_diffrn_measured_fraction_theta_full 0.983
_diffrn_measured_fraction_theta_max 0.983
_diffrn_measurement_device_type 'Xcalibur, Eos, Gemini'
_diffrn_measurement_method '\w scans'
_diffrn_radiation_monochromator graphite
_diffrn_radiation_source 'fine-focus sealed tube'
_diffrn_radiation_type MoK\a
_diffrn_radiation_wavelength 0.71073
_diffrn_reflns_av_R_equivalents 0.0308
_diffrn_reflns_av_sigmaI/netI 0.0536
_diffrn_reflns_limit_h_max 24
_diffrn_reflns_limit_h_min -23
_diffrn_reflns_limit_k_max 21
_diffrn_reflns_limit_k_min -21
_diffrn_reflns_limit_l_max 15
_diffrn_reflns_limit_l_min -17
_diffrn_reflns_number 8451
_diffrn_reflns_theta_full 25.50
_diffrn_reflns_theta_max 25.50
_diffrn_reflns_theta_min 3.03
_diffrn_standards_interval_count 0
_diffrn_standards_interval_time 0
_diffrn_standards_number 0
_exptl_absorpt_coefficient_mu 1.675
_exptl_absorpt_correction_T_max 0.8776
_exptl_absorpt_correction_T_min 0.7872
_exptl_absorpt_correction_type multi-scan
_exptl_absorpt_process_details
;
CrysAlisPro, Oxford Diffraction Ltd.,
Version 1.171.34.40 (release 27-08-2010 CrysAlis171 .NET)
(compiled Aug 27 2010,11:50:40)
Empirical absorption correction using spherical harmonics,
 implemented in SCALE3 ABSPACK scaling algorithm.  
;
_exptl_crystal_colour colorless
_exptl_crystal_density_diffrn 1.694
_exptl_crystal_density_method 'not measured'
_exptl_crystal_description block
_exptl_crystal_F_000 2320
_exptl_crystal_size_max 0.15
_exptl_crystal_size_mid 0.12
_exptl_crystal_size_min 0.08
_refine_diff_density_max 0.312
_refine_diff_density_min -0.314
_refine_diff_density_rms 0.066
_refine_ls_extinction_method none
_refine_ls_goodness_of_fit_ref 0.983
_refine_ls_hydrogen_treatment mixed
_refine_ls_matrix_type full
_refine_ls_number_parameters 330
_refine_ls_number_reflns 4099
_refine_ls_number_restraints 3
_refine_ls_restrained_S_all 0.984
_refine_ls_R_factor_all 0.0534
_refine_ls_R_factor_gt 0.0346
_refine_ls_shift/su_max 0.001
_refine_ls_shift/su_mean 0.000
_refine_ls_structure_factor_coef Fsqd
_refine_ls_weighting_details 'calc w=1/[\s^2^(Fo^2^)+(0.0246P)^2^+0.0000P] where P=(Fo^2^+2Fc^2^)/3'
_refine_ls_weighting_scheme calc
_refine_ls_wR_factor_gt 0.0620
_refine_ls_wR_factor_ref 0.0665
_reflns_number_gt 3186
_reflns_number_total 4099
_reflns_threshold_expression >2sigma(I)
_cod_data_source_file cg4007372_si_002.cif
_cod_data_source_block 784568
_cod_original_cell_volume 4482.4(3)
_cod_original_sg_symbol_H-M 'C 2/c'
_cod_database_code 4508395

loop_
_symmetry_equiv_pos_as_xyz
'x, y, z'
'-x, y, -z+1/2'
'x+1/2, y+1/2, z'
'-x+1/2, y+1/2, -z+1/2'
'-x, -y, -z'
'x, -y, z-1/2'
'-x+1/2, -y+1/2, -z'
'x+1/2, -y+1/2, z-1/2'

loop_
_atom_site_label
_atom_site_type_symbol
_atom_site_fract_x
_atom_site_fract_y
_atom_site_fract_z
_atom_site_U_iso_or_equiv
_atom_site_adp_type
_atom_site_occupancy
_atom_site_symmetry_multiplicity
_atom_site_calc_flag
_atom_site_refinement_flags
C1 C 1.02356(15) 0.38243(16) 1.3969(2) 0.0226(6) Uani 1 1 d .
C2 C 0.88767(14) 0.48128(15) 1.32133(19) 0.0196(6) Uani 1 1 d .
C3 C 0.94404(15) 0.35385(15) 1.31847(19) 0.0214(6) Uani 1 1 d .
C4 C 0.88165(14) 0.40403(14) 1.27572(18) 0.0175(6) Uani 1 1 d .
C5 C 0.80995(15) 0.38138(15) 1.19148(19) 0.0210(6) Uani 1 1 d .
C6 C 0.79870(16) 0.30944(15) 1.1518(2) 0.0272(7) Uani 1 1 d .
H6 H 0.7510 0.2951 1.0944 0.033 Uiso 1 1 calc R
C7 C 0.85978(17) 0.25885(16) 1.1990(2) 0.0317(7) Uani 1 1 d .
H7 H 0.8523 0.2095 1.1743 0.038 Uiso 1 1 calc R
C8 C 0.93171(16) 0.28001(15) 1.2820(2) 0.0277(7) Uani 1 1 d .
H8 H 0.9718 0.2448 1.3134 0.033 Uiso 1 1 calc R
C9 C 0.67756(15) 0.42396(15) 1.0771(2) 0.0245(6) Uani 1 1 d .
C10 C 0.62648(17) 0.41442(17) 1.1129(2) 0.0361(8) Uani 1 1 d .
H10 H 0.6450 0.4135 1.1850 0.043 Uiso 1 1 calc R
C11 C 0.54774(18) 0.40626(19) 1.0421(3) 0.0452(9) Uani 1 1 d .
H11 H 0.5134 0.3994 1.0666 0.054 Uiso 1 1 calc R
C12 C 0.52002(17) 0.4083(2) 0.9353(3) 0.0504(10) Uani 1 1 d .
H12 H 0.4673 0.4013 0.8873 0.061 Uiso 1 1 calc R
C13 C 0.57131(17) 0.4210(2) 0.9005(2) 0.0468(9) Uani 1 1 d .
H13 H 0.5521 0.4245 0.8283 0.056 Uiso 1 1 calc R
C14 C 0.65052(16) 0.42864(17) 0.9696(2) 0.0304(7) Uani 1 1 d .
C15 C 0.70310(18) 0.4446(2) 0.9255(2) 0.0380(8) Uani 1 1 d .
C16 C 0.72712(16) 0.37651(16) 0.7065(2) 0.0298(7) Uani 1 1 d .
H16 H 0.7096 0.4250 0.7077 0.036 Uiso 1 1 calc R
C17 C 0.68440(16) 0.33262(16) 0.6175(2) 0.0303(7) Uani 1 1 d .
H17 H 0.6392 0.3517 0.5602 0.036 Uiso 1 1 calc R
C18 C 0.70905(15) 0.26023(16) 0.6137(2) 0.0242(6) Uani 1 1 d .
C19 C 0.77911(17) 0.23741(17) 0.6994(2) 0.0330(7) Uani 1 1 d .
H19 H 0.7997 0.1904 0.6987 0.040 Uiso 1 1 calc R
C20 C 0.81842(17) 0.28382(17) 0.7853(2) 0.0320(7) Uani 1 1 d .
H20 H 0.8652 0.2669 0.8422 0.038 Uiso 1 1 calc R
C21 C 0.64759(16) 0.09932(16) 0.4212(2) 0.0279(7) Uani 1 1 d .
H21 H 0.6711 0.0605 0.4049 0.033 Uiso 1 1 calc R
C22 C 0.69447(16) 0.14912(16) 0.5000(2) 0.0284(7) Uani 1 1 d .
H22 H 0.7483 0.1434 0.5356 0.034 Uiso 1 1 calc R
C23 C 0.66142(15) 0.20784(15) 0.52624(19) 0.0234(6) Uani 1 1 d .
C24 C 0.58093(16) 0.21262(16) 0.4694(2) 0.0325(7) Uani 1 1 d .
H24 H 0.5559 0.2512 0.4834 0.039 Uiso 1 1 calc R
C25 C 0.53799(16) 0.16037(16) 0.3923(2) 0.0313(7) Uani 1 1 d .
H25 H 0.4840 0.1643 0.3560 0.038 Uiso 1 1 calc R
N1 N 0.79255(13) 0.35195(13) 0.79092(16) 0.0263(5) Uani 1 1 d .
N2 N 0.57011(13) 0.10419(13) 0.36704(16) 0.0256(6) Uani 1 1 d .
O1 O 1.06375(10) 0.34756(11) 1.48336(13) 0.0302(5) Uani 1 1 d .
O2 O 1.04873(10) 0.44100(11) 1.37620(13) 0.0275(5) Uani 1 1 d .
O3 O 0.91580(10) 0.53461(10) 1.29623(14) 0.0260(4) Uani 1 1 d .
O4 O 0.86145(11) 0.48683(10) 1.38296(13) 0.0268(5) Uani 1 1 d .
O5 O 0.75506(10) 0.43928(10) 1.15167(13) 0.0283(5) Uani 1 1 d .
O6 O 0.76854(11) 0.41270(12) 0.97163(15) 0.0398(5) Uani 1 1 d .
O7 O 0.67793(14) 0.48549(17) 0.84726(19) 0.0801(10) Uani 1 1 d .
O8 O 0.58420(19) 0.60985(18) 0.8311(2) 0.1090(11) Uani 1 1 d D
H8B H 0.6096 0.5730 0.8263 0.164 Uiso 1 1 d RD
H8A H 0.5779 0.6445 0.7857 0.164 Uiso 1 1 d RD
Zn1 Zn 0.845277(18) 0.415010(18) 0.92835(2) 0.02415(10) Uani 1 1 d .
Zn2 Zn 0.5000 0.02275(2) 0.2500 0.01994(12) Uani 1 2 d S

loop_
_atom_site_aniso_label
_atom_site_aniso_U_11
_atom_site_aniso_U_22
_atom_site_aniso_U_33
_atom_site_aniso_U_23
_atom_site_aniso_U_13
_atom_site_aniso_U_12
C1 0.0209(15) 0.0263(16) 0.0217(15) -0.0010(13) 0.0116(13) 0.0072(13)
C2 0.0094(13) 0.0267(16) 0.0165(14) 0.0038(12) 0.0022(12) 0.0036(12)
C3 0.0215(15) 0.0244(16) 0.0182(14) 0.0020(12) 0.0101(13) 0.0004(13)
C4 0.0199(14) 0.0219(15) 0.0138(13) 0.0012(11) 0.0107(12) -0.0023(12)
C5 0.0185(15) 0.0266(16) 0.0179(14) 0.0027(13) 0.0092(13) 0.0006(13)
C6 0.0231(16) 0.0287(17) 0.0278(16) -0.0043(14) 0.0115(14) -0.0061(14)
C7 0.0351(18) 0.0235(16) 0.0389(18) -0.0093(14) 0.0207(16) -0.0081(14)
C8 0.0270(16) 0.0213(16) 0.0361(17) 0.0045(14) 0.0170(15) 0.0048(14)
C9 0.0174(14) 0.0249(16) 0.0264(15) -0.0025(13) 0.0077(13) 0.0005(13)
C10 0.0357(18) 0.043(2) 0.0338(17) 0.0080(15) 0.0206(16) 0.0052(16)
C11 0.0314(19) 0.058(2) 0.058(2) -0.0007(19) 0.0314(19) -0.0034(17)
C12 0.0157(17) 0.077(3) 0.052(2) -0.013(2) 0.0132(17) -0.0084(17)
C13 0.0233(17) 0.081(3) 0.0260(17) -0.0085(18) 0.0054(15) -0.0056(18)
C14 0.0213(15) 0.045(2) 0.0242(15) -0.0025(14) 0.0108(14) -0.0015(14)
C15 0.0297(19) 0.060(2) 0.0254(17) -0.0050(17) 0.0152(16) -0.0032(17)
C16 0.0300(17) 0.0246(16) 0.0307(17) -0.0023(14) 0.0125(15) -0.0010(14)
C17 0.0257(16) 0.0327(18) 0.0226(15) -0.0012(14) 0.0051(14) -0.0005(14)
C18 0.0226(15) 0.0276(16) 0.0206(15) -0.0033(13) 0.0097(13) -0.0077(13)
C19 0.0344(18) 0.0304(17) 0.0264(16) -0.0047(14) 0.0098(15) 0.0007(15)
C20 0.0263(16) 0.0343(19) 0.0271(16) -0.0015(14) 0.0076(14) 0.0019(15)
C21 0.0265(16) 0.0307(18) 0.0275(16) -0.0028(13) 0.0146(14) 0.0022(14)
C22 0.0217(15) 0.0370(18) 0.0227(15) -0.0045(14) 0.0086(13) 0.0008(14)
C23 0.0251(16) 0.0257(16) 0.0186(14) 0.0006(12) 0.0106(13) -0.0034(13)
C24 0.0287(17) 0.0281(17) 0.0385(17) -0.0127(15) 0.0156(15) -0.0023(14)
C25 0.0184(15) 0.0358(19) 0.0354(17) -0.0113(15) 0.0106(14) -0.0005(14)
N1 0.0250(14) 0.0296(14) 0.0211(12) -0.0012(11) 0.0095(12) -0.0051(12)
N2 0.0240(13) 0.0288(14) 0.0229(13) -0.0045(11) 0.0112(11) -0.0060(11)
O1 0.0234(11) 0.0361(12) 0.0214(10) 0.0073(9) 0.0043(9) 0.0015(10)
O2 0.0222(11) 0.0268(11) 0.0258(11) 0.0028(9) 0.0066(9) -0.0010(9)
O3 0.0281(11) 0.0215(11) 0.0351(11) -0.0006(9) 0.0209(10) -0.0013(9)
O4 0.0378(12) 0.0263(11) 0.0265(10) 0.0012(9) 0.0237(10) 0.0021(9)
O5 0.0176(10) 0.0295(11) 0.0244(10) -0.0045(9) 0.0009(9) 0.0025(9)
O6 0.0281(12) 0.0593(15) 0.0376(12) 0.0044(11) 0.0208(11) 0.0013(11)
O7 0.0515(17) 0.147(3) 0.0523(16) 0.0535(18) 0.0341(15) 0.0322(17)
O8 0.124(3) 0.086(3) 0.125(3) 0.009(2) 0.070(2) 0.001(2)
Zn1 0.02137(18) 0.0283(2) 0.02295(18) -0.00188(15) 0.01140(15) -0.00364(15)
Zn2 0.0196(2) 0.0196(2) 0.0202(2) 0.000 0.0098(2) 0.000

loop_
_atom_type_symbol
_atom_type_description
_atom_type_scat_dispersion_real
_atom_type_scat_dispersion_imag
_atom_type_scat_source
C C 0.0033 0.0016 'International Tables Vol C Tables 4.2.6.8 and 6.1.1.4'
H H 0.0000 0.0000 'International Tables Vol C Tables 4.2.6.8 and 6.1.1.4'
N N 0.0061 0.0033 'International Tables Vol C Tables 4.2.6.8 and 6.1.1.4'
O O 0.0106 0.0060 'International Tables Vol C Tables 4.2.6.8 and 6.1.1.4'
Zn Zn 0.2839 1.4301 'International Tables Vol C Tables 4.2.6.8 and 6.1.1.4'

loop_
_geom_angle_atom_site_label_1
_geom_angle_atom_site_label_2
_geom_angle_atom_site_label_3
_geom_angle
_geom_angle_site_symmetry_1
_geom_angle_site_symmetry_3
O2 C1 O1 121.3(3) . .
O2 C1 C3 119.3(2) . .
O1 C1 C3 119.3(2) . .
O3 C2 O4 124.7(2) . .
O3 C2 C4 120.2(2) . .
O4 C2 C4 115.1(2) . .
C8 C3 C4 119.0(2) . .
C8 C3 C1 121.8(2) . .
C4 C3 C1 119.0(2) . .
C3 C4 C5 119.7(2) . .
C3 C4 C2 122.0(2) . .
C5 C4 C2 118.2(2) . .
C6 C5 C4 121.2(2) . .
C6 C5 O5 125.6(2) . .
C4 C5 O5 113.2(2) . .
C5 C6 C7 118.5(3) . .
C5 C6 H6 120.8 . .
C7 C6 H6 120.8 . .
C8 C7 C6 121.5(3) . .
C8 C7 H7 119.3 . .
C6 C7 H7 119.3 . .
C7 C8 C3 119.9(3) . .
C7 C8 H8 120.1 . .
C3 C8 H8 120.1 . .
C10 C9 C14 120.7(3) . .
C10 C9 O5 117.6(2) . .
C14 C9 O5 121.1(2) . .
C9 C10 C11 120.2(3) . .
C9 C10 H10 119.9 . .
C11 C10 H10 119.9 . .
C12 C11 C10 120.0(3) . .
C12 C11 H11 120.0 . .
C10 C11 H11 120.0 . .
C11 C12 C13 119.2(3) . .
C11 C12 H12 120.4 . .
C13 C12 H12 120.4 . .
C12 C13 C14 121.9(3) . .
C12 C13 H13 119.0 . .
C14 C13 H13 119.0 . .
C13 C14 C9 117.8(3) . .
C13 C14 C15 118.9(3) . .
C9 C14 C15 123.2(3) . .
O7 C15 O6 125.9(3) . .
O7 C15 C14 118.0(3) . .
O6 C15 C14 116.1(3) . .
N1 C16 C17 122.5(3) . .
N1 C16 H16 118.7 . .
C17 C16 H16 118.7 . .
C16 C17 C18 119.9(3) . .
C16 C17 H17 120.0 . .
C18 C17 H17 120.0 . .
C19 C18 C17 116.7(2) . .
C19 C18 C23 121.0(3) . .
C17 C18 C23 122.3(3) . .
C20 C19 C18 120.3(3) . .
C20 C19 H19 119.9 . .
C18 C19 H19 119.9 . .
N1 C20 C19 122.9(3) . .
N1 C20 H20 118.6 . .
C19 C20 H20 118.6 . .
N2 C21 C22 123.1(3) . .
N2 C21 H21 118.5 . .
C22 C21 H21 118.5 . .
C21 C22 C23 120.0(3) . .
C21 C22 H22 120.0 . .
C23 C22 H22 120.0 . .
C24 C23 C22 116.5(3) . .
C24 C23 C18 121.5(3) . .
C22 C23 C18 121.9(2) . .
C25 C24 C23 120.1(3) . .
C25 C24 H24 120.0 . .
C23 C24 H24 120.0 . .
N2 C25 C24 123.1(3) . .
N2 C25 H25 118.4 . .
C24 C25 H25 118.4 . .
C20 N1 C16 117.6(2) . .
C20 N1 Zn1 121.99(19) . .
C16 N1 Zn1 120.21(19) . .
C21 N2 C25 117.2(2) . .
C21 N2 Zn2 121.52(19) . .
C25 N2 Zn2 121.26(18) . .
C1 O1 Zn1 105.19(17) . 2_757
C1 O2 Zn2 134.68(17) . 3_556
C2 O3 Zn2 124.76(16) . 3_556
C2 O4 Zn1 121.24(17) . 6_566
C9 O5 C5 120.5(2) . .
C15 O6 Zn1 126.18(19) . .
H8B O8 H8A 109.7 . .
O6 Zn1 O4 115.41(8) . 6_565
O6 Zn1 O1 112.40(8) . 2_757
O4 Zn1 O1 120.10(8) 6_565 2_757
O6 Zn1 N1 102.56(9) . .
O4 Zn1 N1 103.69(8) 6_565 .
O1 Zn1 N1 98.86(9) 2_757 .
O3 Zn2 O3 168.63(10) 4_646 3_444
O3 Zn2 N2 83.79(7) 4_646 .
O3 Zn2 N2 88.52(7) 3_444 .
O3 Zn2 N2 88.52(7) 4_646 2_655
O3 Zn2 N2 83.79(7) 3_444 2_655
N2 Zn2 N2 94.92(12) . 2_655
O3 Zn2 O2 82.69(7) 4_646 4_646
O3 Zn2 O2 105.08(7) 3_444 4_646
N2 Zn2 O2 166.39(7) . 4_646
N2 Zn2 O2 86.30(8) 2_655 4_646
O3 Zn2 O2 105.08(7) 4_646 3_444
O3 Zn2 O2 82.69(7) 3_444 3_444
N2 Zn2 O2 86.30(8) . 3_444
N2 Zn2 O2 166.39(7) 2_655 3_444
O2 Zn2 O2 95.70(10) 4_646 3_444

loop_
_geom_bond_atom_site_label_1
_geom_bond_atom_site_label_2
_geom_bond_distance
_geom_bond_site_symmetry_2
C1 O2 1.257(3) .
C1 O1 1.267(3) .
C1 C3 1.497(4) .
C2 O3 1.248(3) .
C2 O4 1.262(3) .
C2 C4 1.502(3) .
C3 C8 1.388(4) .
C3 C4 1.392(3) .
C4 C5 1.392(3) .
C5 C6 1.372(4) .
C5 O5 1.393(3) .
C6 C7 1.382(4) .
C6 H6 0.9300 .
C7 C8 1.381(4) .
C7 H7 0.9300 .
C8 H8 0.9300 .
C9 C10 1.377(4) .
C9 C14 1.391(4) .
C9 O5 1.393(3) .
C10 C11 1.381(4) .
C10 H10 0.9300 .
C11 C12 1.377(4) .
C11 H11 0.9300 .
C12 C13 1.378(4) .
C12 H12 0.9300 .
C13 C14 1.383(4) .
C13 H13 0.9300 .
C14 C15 1.516(4) .
C15 O7 1.231(4) .
C15 O6 1.258(3) .
C16 N1 1.336(3) .
C16 C17 1.383(4) .
C16 H16 0.9300 .
C17 C18 1.385(4) .
C17 H17 0.9300 .
C18 C19 1.383(4) .
C18 C23 1.475(4) .
C19 C20 1.372(4) .
C19 H19 0.9300 .
C20 N1 1.332(3) .
C20 H20 0.9300 .
C21 N2 1.333(3) .
C21 C22 1.376(4) .
C21 H21 0.9300 .
C22 C23 1.388(4) .
C22 H22 0.9300 .
C23 C24 1.385(4) .
C24 C25 1.374(4) .
C24 H24 0.9300 .
C25 N2 1.335(3) .
C25 H25 0.9300 .
N1 Zn1 2.070(2) .
N2 Zn2 2.134(2) .
O1 Zn1 2.0024(19) 2_757
O2 Zn2 2.1580(18) 3_556
O3 Zn2 2.1212(16) 3_556
O4 Zn1 1.9481(18) 6_566
O6 Zn1 1.9364(18) .
O8 H8B 0.8512 .
O8 H8A 0.8677 .
Zn1 O4 1.9481(18) 6_565
Zn1 O1 2.0024(19) 2_757
Zn2 O3 2.1212(16) 4_646
Zn2 O3 2.1212(16) 3_444
Zn2 N2 2.134(2) 2_655
Zn2 O2 2.1580(18) 4_646
Zn2 O2 2.1580(18) 3_444
